data_7001022
loop_
_publ_author_name
'G\'omez-Ruiz, Santiago'
'Gallego, Beatriz'
'Hey-Hawkins, Evamarie'

_publ_section_title
;
 Platinum(II) tetramesityltetraphosphane-1,4-diides
;
_journal_issue 16
_journal_name_full 'Dalton Transactions'
_journal_page_first 2915
_journal_page_last 2920
_journal_paper_doi 10.1039/b822675j
_journal_year 2009
_chemical_formula_sum 'C70 H88 O2 P6 Pt'
_chemical_formula_weight 1342.31
_chemical_name_systematic
;
?
;
_space_group_IT_number 14
_symmetry_cell_setting monoclinic
_symmetry_space_group_name_Hall '-P 2yn'
_symmetry_space_group_name_H-M 'P 1 21/n 1'
_atom_sites_solution_hydrogens geom
_atom_sites_solution_primary direct
_atom_sites_solution_secondary difmap
_audit_conform_dict_location ftp://ftp.iucr.org/pub/cif_core.dic
_audit_conform_dict_name cif_core.dic
_audit_conform_dict_version 2.3
_audit_creation_date 2008-03-06T19:11:56-00:00
_audit_creation_method 'WinGX routine CIF_UPDATE'
_cell_angle_alpha 90.000
_cell_angle_beta 98.764(5)
_cell_angle_gamma 90.000
_cell_formula_units_Z 4
_cell_length_a 13.502(5)
_cell_length_b 22.115(5)
_cell_length_c 21.960(5)
_cell_measurement_reflns_used 7604
_cell_measurement_temperature 130(2)
_cell_measurement_theta_max 30.3534
_cell_measurement_theta_min 2.5866
_cell_volume 6481(3)
_computing_cell_refinement
;
CrysAlis RED, Oxford Diffraction Ltd.,
Version 1.171.32.13 (release 29-11-2007 CrysAlis171 .NET)
(compiled Nov 29 2007,17:23:28)
;
_computing_data_collection
;
CrysAlis CCD, Oxford Diffraction Ltd.,
Version 1.171.32.13 (release 29-11-2007 CrysAlis171 .NET)
(compiled Nov 29 2007,17:23:28)
;
_computing_data_reduction
;
CrysAlis RED, Oxford Diffraction Ltd.,
Version 1.171.32.13 (release 29-11-2007 CrysAlis171 .NET)
(compiled Nov 29 2007,17:23:28)
;
_computing_molecular_graphics 'ORTEP3 for Windows (L. J. Farrugia, 1997)'
_computing_publication_material 'WINGX (L.J. Farrugia,1999)'
_computing_structure_refinement 'SHELXL-97 (Sheldrick,1997)'
_computing_structure_solution 'SHELXS-97 (Sheldrick, 1990)'
_diffrn_ambient_temperature 130(2)
_diffrn_detector_area_resol_mean 16.356
_diffrn_measured_fraction_theta_full 0.979
_diffrn_measured_fraction_theta_max 0.979
_diffrn_measurement_device_type 'ccd xcalibur s'
_diffrn_measurement_method '\w scans and \f scans'
_diffrn_orient_matrix_UB_11 0.0141703727
_diffrn_orient_matrix_UB_12 0.028574647
_diffrn_orient_matrix_UB_13 0.0133584132
_diffrn_orient_matrix_UB_21 0.0510186539
_diffrn_orient_matrix_UB_22 -0.0070715084
_diffrn_orient_matrix_UB_23 -0.0006063961
_diffrn_orient_matrix_UB_31 -0.0034581018
_diffrn_orient_matrix_UB_32 0.0128684204
_diffrn_orient_matrix_UB_33 -0.0298899578
_diffrn_radiation_monochromator graphite
_diffrn_radiation_type MoK\a
_diffrn_radiation_wavelength 0.71073
_diffrn_reflns_av_R_equivalents 0.1111
_diffrn_reflns_av_unetI/netI 0.1588
_diffrn_reflns_limit_h_max 16
_diffrn_reflns_limit_h_min -16
_diffrn_reflns_limit_k_max 26
_diffrn_reflns_limit_k_min -15
_diffrn_reflns_limit_l_max 26
_diffrn_reflns_limit_l_min -24
_diffrn_reflns_number 46497
_diffrn_reflns_theta_full 25.19
_diffrn_reflns_theta_max 25.19
_diffrn_reflns_theta_min 2.65
_exptl_absorpt_coefficient_mu 2.357
_exptl_absorpt_correction_T_max 0.977
_exptl_absorpt_correction_T_min 0.945
_exptl_absorpt_correction_type multi-scan
_exptl_absorpt_process_details
;
CrysAlis RED, Oxford Diffraction Ltd.,
Version 1.171.32.13 (release 29-11-2007 CrysAlis171 .NET)
(compiled Nov 29 2007,17:23:28)
Empirical absorption correction using spherical harmonics,
implemented in SCALE3 ABSPACK scaling algorithm.
;
_exptl_crystal_colour orange
_exptl_crystal_density_diffrn 1.376
_exptl_crystal_density_method 'not measured'
_exptl_crystal_description needles
_exptl_crystal_F_000 2768
_exptl_crystal_size_max 0.2
_exptl_crystal_size_mid 0.02
_exptl_crystal_size_min 0.01
_refine_diff_density_max 1.523
_refine_diff_density_min -0.934
_refine_diff_density_rms 0.109
_refine_ls_extinction_method none
_refine_ls_goodness_of_fit_ref 0.867
_refine_ls_hydrogen_treatment constr
_refine_ls_matrix_type full
_refine_ls_number_parameters 728
_refine_ls_number_reflns 11400
_refine_ls_number_restraints 0
_refine_ls_restrained_S_all 0.867
_refine_ls_R_factor_all 0.1168
_refine_ls_R_factor_gt 0.0522
_refine_ls_shift/su_max 0.001
_refine_ls_shift/su_mean 0
_refine_ls_structure_factor_coef Fsqd
_refine_ls_weighting_details 'calc w=1/[\s^2^(Fo^2^)+(0.0341P)^2^+0.0000P] where P=(Fo^2^+2Fc^2^)/3'
_refine_ls_weighting_scheme calc
_refine_ls_wR_factor_gt 0.0855
_refine_ls_wR_factor_ref 0.0962
_reflns_number_gt 6374
_reflns_number_total 11400
_reflns_threshold_expression >2sigma(I)
_cod_data_source_file b822675j.txt
_cod_data_source_block x0383fin
_cod_original_sg_symbol_H-M P2(1)/n
_cod_database_code 7001022

loop_
_symmetry_equiv_pos_as_xyz
'x, y, z'
'-x+1/2, y+1/2, -z+1/2'
'-x, -y, -z'
'x-1/2, -y-1/2, z-1/2'

loop_
_atom_site_label
_atom_site_type_symbol
_atom_site_fract_x
_atom_site_fract_y
_atom_site_fract_z
_atom_site_U_iso_or_equiv
_atom_site_adp_type
_atom_site_occupancy
_atom_site_symmetry_multiplicity
_atom_site_calc_flag
_atom_site_refinement_flags
_atom_site_disorder_assembly
_atom_site_disorder_group
Pt1 Pt 0.35398(2) 0.231327(14) 0.592291(13) 0.02811(9) Uani 1 1 d . . .
P1 P 0.40286(14) 0.16302(9) 0.67305(8) 0.0289(5) Uani 1 1 d . . .
P2 P 0.56760(14) 0.16481(9) 0.70035(8) 0.0311(5) Uani 1 1 d . . .
P3 P 0.57375(14) 0.26262(10) 0.71761(8) 0.0313(5) Uani 1 1 d . . .
P4 P 0.50065(14) 0.28684(8) 0.62245(8) 0.0314(5) Uani 1 1 d . . .
P5 P 0.22176(15) 0.17195(9) 0.54806(9) 0.0319(5) Uani 1 1 d . . .
P6 P 0.28422(15) 0.30351(9) 0.52261(8) 0.0316(5) Uani 1 1 d . . .
C1 C 0.4035(5) 0.0825(3) 0.6472(3) 0.0295(19) Uani 1 1 d . . .
C2 C 0.4536(5) 0.0620(3) 0.5997(3) 0.0255(18) Uani 1 1 d . . .
C3 C 0.4598(5) 0.0004(3) 0.5894(3) 0.0319(19) Uani 1 1 d . . .
H3 H 0.4938 -0.0131 0.5571 0.038 Uiso 1 1 calc R . .
C4 C 0.4183(5) -0.0425(4) 0.6244(4) 0.036(2) Uani 1 1 d . . .
C5 C 0.3679(5) -0.0212(3) 0.6699(3) 0.035(2) Uani 1 1 d . . .
H5 H 0.3371 -0.0497 0.6934 0.042 Uiso 1 1 calc R . .
C6 C 0.3596(5) 0.0399(3) 0.6831(3) 0.0304(19) Uani 1 1 d . . .
C7 C 0.5031(5) 0.1043(3) 0.5595(3) 0.035(2) Uani 1 1 d . . .
H7A H 0.5239 0.0815 0.5253 0.053 Uiso 1 1 calc R . .
H7B H 0.562 0.1229 0.584 0.053 Uiso 1 1 calc R . .
H7C H 0.4556 0.136 0.5431 0.053 Uiso 1 1 calc R . .
C8 C 0.4284(6) -0.1094(3) 0.6111(3) 0.051(2) Uani 1 1 d . . .
H8A H 0.3806 -0.1205 0.5747 0.076 Uiso 1 1 calc R . .
H8B H 0.4144 -0.1331 0.6466 0.076 Uiso 1 1 calc R . .
H8C H 0.4967 -0.1179 0.6036 0.076 Uiso 1 1 calc R . .
C9 C 0.3046(5) 0.0577(3) 0.7356(3) 0.040(2) Uani 1 1 d . . .
H9A H 0.2516 0.0868 0.7207 0.061 Uiso 1 1 calc R . .
H9B H 0.3519 0.0762 0.7687 0.061 Uiso 1 1 calc R . .
H9C H 0.2748 0.0217 0.7514 0.061 Uiso 1 1 calc R . .
C10 C 0.5748(5) 0.1237(3) 0.7755(3) 0.0274(18) Uani 1 1 d . . .
C11 C 0.6286(6) 0.0683(4) 0.7760(3) 0.036(2) Uani 1 1 d . . .
C12 C 0.6336(6) 0.0302(3) 0.8282(4) 0.045(2) Uani 1 1 d . . .
H12 H 0.6722 -0.0059 0.8299 0.054 Uiso 1 1 calc R . .
C13 C 0.5840(6) 0.0440(4) 0.8765(4) 0.047(2) Uani 1 1 d . . .
C14 C 0.5317(6) 0.0978(4) 0.8747(3) 0.044(2) Uani 1 1 d . . .
H14 H 0.4976 0.1074 0.9082 0.053 Uiso 1 1 calc R . .
C15 C 0.5268(5) 0.1380(4) 0.8265(3) 0.035(2) Uani 1 1 d . . .
C16 C 0.6831(6) 0.0480(3) 0.7246(3) 0.050(2) Uani 1 1 d . . .
H16A H 0.7192 0.0103 0.7365 0.075 Uiso 1 1 calc R . .
H16B H 0.7309 0.0792 0.7167 0.075 Uiso 1 1 calc R . .
H16C H 0.6347 0.0411 0.6872 0.075 Uiso 1 1 calc R . .
C17 C 0.5896(6) 0.0004(4) 0.9303(3) 0.066(3) Uani 1 1 d . . .
H17A H 0.5845 0.023 0.9681 0.099 Uiso 1 1 calc R . .
H17B H 0.6536 -0.0213 0.9351 0.099 Uiso 1 1 calc R . .
H17C H 0.5343 -0.0286 0.9225 0.099 Uiso 1 1 calc R . .
C18 C 0.4713(6) 0.1951(4) 0.8317(3) 0.046(2) Uani 1 1 d . . .
H18A H 0.5184 0.229 0.8364 0.069 Uiso 1 1 calc R . .
H18B H 0.4366 0.193 0.8677 0.069 Uiso 1 1 calc R . .
H18C H 0.4221 0.2009 0.7945 0.069 Uiso 1 1 calc R . .
C19 C 0.7029(5) 0.2876(3) 0.7115(3) 0.031(2) Uani 1 1 d . . .
C20 C 0.7644(5) 0.2683(4) 0.6695(3) 0.0362(18) Uani 1 1 d . . .
C21 C 0.8587(6) 0.2945(3) 0.6696(3) 0.040(2) Uani 1 1 d . . .
H21 H 0.8994 0.2802 0.641 0.048 Uiso 1 1 calc R . .
C22 C 0.8949(6) 0.3402(4) 0.7096(4) 0.044(2) Uani 1 1 d . . .
C23 C 0.8323(6) 0.3593(3) 0.7493(3) 0.042(2) Uani 1 1 d . . .
H23 H 0.855 0.3914 0.7768 0.05 Uiso 1 1 calc R . .
C24 C 0.7385(6) 0.3353(3) 0.7522(3) 0.0329(19) Uani 1 1 d . . .
C25 C 0.7348(5) 0.2203(3) 0.6208(3) 0.048(2) Uani 1 1 d . . .
H25A H 0.7851 0.2185 0.5931 0.072 Uiso 1 1 calc R . .
H25B H 0.6694 0.2304 0.5971 0.072 Uiso 1 1 calc R . .
H25C H 0.7307 0.1809 0.6407 0.072 Uiso 1 1 calc R . .
C26 C 0.9967(6) 0.3671(4) 0.7075(4) 0.066(3) Uani 1 1 d . . .
H26A H 1.0004 0.4073 0.7265 0.1 Uiso 1 1 calc R . .
H26B H 1.0079 0.3705 0.6646 0.1 Uiso 1 1 calc R . .
H26C H 1.0483 0.341 0.7302 0.1 Uiso 1 1 calc R . .
C27 C 0.6768(6) 0.3623(3) 0.7973(3) 0.051(2) Uani 1 1 d . . .
H27A H 0.6154 0.38 0.7746 0.076 Uiso 1 1 calc R . .
H27B H 0.7157 0.3939 0.8215 0.076 Uiso 1 1 calc R . .
H27C H 0.6591 0.3306 0.8249 0.076 Uiso 1 1 calc R . .
C28 C 0.4860(5) 0.3669(3) 0.6450(3) 0.0282(18) Uani 1 1 d . . .
C29 C 0.5507(6) 0.4101(4) 0.6261(4) 0.045(2) Uani 1 1 d . . .
C30 C 0.5498(6) 0.4694(4) 0.6483(4) 0.055(3) Uani 1 1 d . . .
H30 H 0.5948 0.4982 0.6357 0.066 Uiso 1 1 calc R . .
C31 C 0.4851(7) 0.4874(4) 0.6880(4) 0.051(2) Uani 1 1 d . . .
C32 C 0.4217(7) 0.4447(4) 0.7055(4) 0.048(2) Uani 1 1 d . . .
H32 H 0.3768 0.4566 0.7326 0.057 Uiso 1 1 calc R . .
C33 C 0.4192(6) 0.3847(4) 0.6858(3) 0.034(2) Uani 1 1 d . . .
C34 C 0.6238(6) 0.3929(4) 0.5833(4) 0.062(3) Uani 1 1 d . . .
H34A H 0.6703 0.3622 0.6031 0.093 Uiso 1 1 calc R . .
H34B H 0.6616 0.4287 0.5741 0.093 Uiso 1 1 calc R . .
H34C H 0.587 0.3765 0.5449 0.093 Uiso 1 1 calc R . .
C35 C 0.4870(7) 0.5533(4) 0.7098(5) 0.094(4) Uani 1 1 d . . .
H35A H 0.4182 0.5677 0.7091 0.142 Uiso 1 1 calc R . .
H35B H 0.5207 0.5784 0.6824 0.142 Uiso 1 1 calc R . .
H35C H 0.5234 0.5559 0.7519 0.142 Uiso 1 1 calc R . .
C36 C 0.3473(5) 0.3434(3) 0.7101(3) 0.043(2) Uani 1 1 d . . .
H36A H 0.2995 0.3672 0.7294 0.064 Uiso 1 1 calc R . .
H36B H 0.3841 0.3161 0.7406 0.064 Uiso 1 1 calc R . .
H36C H 0.3111 0.3196 0.6761 0.064 Uiso 1 1 calc R . .
C37 C 0.2397(5) 0.0969(3) 0.5153(3) 0.0312(19) Uani 1 1 d . . .
C38 C 0.2852(5) 0.0926(4) 0.4634(3) 0.036(2) Uani 1 1 d . . .
H38 H 0.309 0.1282 0.4463 0.043 Uiso 1 1 calc R . .
C39 C 0.2967(5) 0.0380(4) 0.4359(3) 0.036(2) Uani 1 1 d . . .
H39 H 0.3279 0.036 0.4 0.044 Uiso 1 1 calc R . .
C40 C 0.2630(6) -0.0137(4) 0.4607(4) 0.047(2) Uani 1 1 d . . .
H40 H 0.2707 -0.0517 0.4417 0.056 Uiso 1 1 calc R . .
C41 C 0.2178(6) -0.0109(4) 0.5130(4) 0.042(2) Uani 1 1 d . . .
H41 H 0.1951 -0.0468 0.5301 0.051 Uiso 1 1 calc R . .
C42 C 0.2058(5) 0.0444(3) 0.5402(3) 0.0326(19) Uani 1 1 d . . .
H42 H 0.1744 0.0465 0.576 0.039 Uiso 1 1 calc R . .
C43 C 0.1243(5) 0.1628(3) 0.5952(3) 0.0303(18) Uani 1 1 d . . .
C44 C 0.0345(6) 0.1327(3) 0.5738(4) 0.044(2) Uani 1 1 d . . .
H44 H 0.0247 0.1151 0.5338 0.052 Uiso 1 1 calc R . .
C45 C -0.0394(6) 0.1285(4) 0.6101(4) 0.049(2) Uani 1 1 d . . .
H45 H -0.0994 0.1073 0.5952 0.059 Uiso 1 1 calc R . .
C46 C -0.0278(7) 0.1543(4) 0.6677(4) 0.056(3) Uani 1 1 d . . .
H46 H -0.0797 0.1512 0.6923 0.068 Uiso 1 1 calc R . .
C47 C 0.0603(7) 0.1850(4) 0.6900(4) 0.051(2) Uani 1 1 d . . .
H47 H 0.069 0.2033 0.7296 0.061 Uiso 1 1 calc R . .
C48 C 0.1348(6) 0.1886(3) 0.6536(3) 0.040(2) Uani 1 1 d . . .
H48 H 0.1952 0.2093 0.6689 0.048 Uiso 1 1 calc R . .
C49 C 0.1546(5) 0.2119(3) 0.4798(3) 0.036(2) Uani 1 1 d . . .
H49A H 0.1893 0.2055 0.4437 0.043 Uiso 1 1 calc R . .
H49B H 0.0852 0.1964 0.4697 0.043 Uiso 1 1 calc R . .
C50 C 0.1536(5) 0.2789(3) 0.4959(3) 0.033(2) Uani 1 1 d . . .
H50A H 0.1121 0.2856 0.5288 0.04 Uiso 1 1 calc R . .
H50B H 0.1245 0.3026 0.4593 0.04 Uiso 1 1 calc R . .
C51 C 0.3372(5) 0.3023(3) 0.4514(3) 0.0337(19) Uani 1 1 d . . .
C52 C 0.4199(5) 0.2689(4) 0.4465(3) 0.0390(19) Uani 1 1 d . . .
H52 H 0.456 0.251 0.4826 0.047 Uiso 1 1 calc R . .
C53 C 0.4530(6) 0.2600(4) 0.3907(3) 0.051(2) Uani 1 1 d . . .
H53 H 0.5102 0.2355 0.3885 0.061 Uiso 1 1 calc R . .
C54 C 0.4031(6) 0.2867(3) 0.3383(4) 0.046(2) Uani 1 1 d . . .
H54 H 0.426 0.2809 0.2999 0.055 Uiso 1 1 calc R . .
C55 C 0.3217(6) 0.3211(4) 0.3416(4) 0.054(2) Uani 1 1 d . . .
H55 H 0.2864 0.3389 0.3053 0.064 Uiso 1 1 calc R . .
C56 C 0.2895(6) 0.3306(4) 0.3974(3) 0.045(2) Uani 1 1 d . . .
H56 H 0.2342 0.3567 0.3994 0.054 Uiso 1 1 calc R . .
C57 C 0.2680(6) 0.3821(3) 0.5448(3) 0.035(2) Uani 1 1 d . . .
C58 C 0.1971(6) 0.3963(4) 0.5819(3) 0.045(2) Uani 1 1 d . . .
H58 H 0.155 0.3655 0.5937 0.055 Uiso 1 1 calc R . .
C59 C 0.1872(7) 0.4547(5) 0.6018(4) 0.054(3) Uani 1 1 d . . .
H59 H 0.1381 0.4638 0.6272 0.065 Uiso 1 1 calc R . .
C60 C 0.2469(8) 0.4992(4) 0.5856(4) 0.059(3) Uani 1 1 d . . .
H60 H 0.2384 0.5394 0.5992 0.071 Uiso 1 1 calc R . .
C61 C 0.3198(7) 0.4872(4) 0.5497(4) 0.057(3) Uani 1 1 d . . .
H61 H 0.3621 0.5187 0.5394 0.068 Uiso 1 1 calc R . .
C62 C 0.3312(6) 0.4276(4) 0.5282(3) 0.044(2) Uani 1 1 d . . .
H62 H 0.3807 0.4187 0.503 0.052 Uiso 1 1 calc R . .
O1 O 0.4204(4) 0.3772(3) 0.9207(2) 0.0557(16) Uani 1 1 d . . .
C101 C 0.4406(7) 0.4094(5) 0.8683(4) 0.073(3) Uani 1 1 d . . .
H10A H 0.3785 0.4285 0.847 0.088 Uiso 1 1 calc R . .
H10B H 0.4665 0.3815 0.8391 0.088 Uiso 1 1 calc R . .
C102 C 0.5162(7) 0.4561(4) 0.8894(4) 0.067(3) Uani 1 1 d . . .
H10C H 0.4959 0.4784 0.9241 0.101 Uiso 1 1 calc R . .
H10D H 0.5215 0.4842 0.8555 0.101 Uiso 1 1 calc R . .
H10E H 0.5813 0.4369 0.9025 0.101 Uiso 1 1 calc R . .
C103 C 0.3467(7) 0.3325(4) 0.9042(4) 0.075(3) Uani 1 1 d . . .
H10F H 0.3729 0.3014 0.8783 0.089 Uiso 1 1 calc R . .
H10G H 0.2867 0.351 0.8798 0.089 Uiso 1 1 calc R . .
C104 C 0.3182(8) 0.3034(5) 0.9602(5) 0.110(4) Uani 1 1 d . . .
H10H H 0.3733 0.2777 0.9795 0.165 Uiso 1 1 calc R . .
H10I H 0.2581 0.2786 0.9485 0.165 Uiso 1 1 calc R . .
H10J H 0.3044 0.3347 0.9893 0.165 Uiso 1 1 calc R . .
O2 O 0.2971(7) 0.1610(4) 0.9366(4) 0.130(3) Uani 1 1 d . . .
C201 C 0.3090(10) 0.1490(6) 1.0039(5) 0.130(5) Uani 1 1 d . . .
H20A H 0.2812 0.109 1.0124 0.155 Uiso 1 1 calc R . .
H20B H 0.2753 0.1805 1.0253 0.155 Uiso 1 1 calc R . .
C202 C 0.4248(9) 0.1506(6) 1.0246(6) 0.151(6) Uani 1 1 d . . .
H20C H 0.4568 0.1206 1.0011 0.226 Uiso 1 1 calc R . .
H20D H 0.4401 0.1413 1.0687 0.226 Uiso 1 1 calc R . .
H20E H 0.4503 0.191 1.0171 0.226 Uiso 1 1 calc R . .
C203 C 0.1855(10) 0.1672(8) 0.9133(6) 0.172(7) Uani 1 1 d . . .
H20F H 0.1548 0.1984 0.9368 0.206 Uiso 1 1 calc R . .
H20G H 0.1503 0.1283 0.9165 0.206 Uiso 1 1 calc R . .
C204 C 0.1818(12) 0.1867(7) 0.8436(5) 0.188(7) Uani 1 1 d . . .
H20H H 0.2171 0.2252 0.8417 0.282 Uiso 1 1 calc R . .
H20I H 0.1118 0.1914 0.8243 0.282 Uiso 1 1 calc R . .
H20J H 0.2141 0.1556 0.8216 0.282 Uiso 1 1 calc R . .

loop_
_atom_site_aniso_label
_atom_site_aniso_U_11
_atom_site_aniso_U_22
_atom_site_aniso_U_33
_atom_site_aniso_U_23
_atom_site_aniso_U_13
_atom_site_aniso_U_12
Pt1 0.02812(15) 0.02637(17) 0.02701(14) -0.00068(17) -0.00485(11) -0.00081(18)
P1 0.0290(12) 0.0278(14) 0.0278(11) -0.0017(9) -0.0030(10) -0.0026(9)
P2 0.0280(12) 0.0347(14) 0.0280(11) -0.0017(9) -0.0040(10) 0.0003(10)
P3 0.0287(11) 0.0344(13) 0.0291(10) -0.0046(10) -0.0014(9) 0.0004(11)
P4 0.0280(11) 0.0318(15) 0.0320(11) -0.0002(9) -0.0032(10) -0.0016(9)
P5 0.0317(13) 0.0321(14) 0.0291(11) 0.0009(9) -0.0048(10) -0.0018(10)
P6 0.0296(12) 0.0305(14) 0.0314(11) 0.0022(9) -0.0060(10) 0.0009(10)
C1 0.027(5) 0.025(5) 0.031(5) -0.003(4) -0.011(4) 0.000(4)
C2 0.024(4) 0.021(5) 0.028(4) -0.003(3) -0.007(4) -0.003(3)
C3 0.029(5) 0.036(6) 0.031(4) -0.008(4) 0.004(4) 0.005(4)
C4 0.028(5) 0.037(6) 0.039(5) -0.001(4) -0.011(4) -0.003(4)
C5 0.037(5) 0.030(6) 0.035(5) 0.001(4) -0.004(4) -0.006(4)
C6 0.023(4) 0.030(5) 0.034(5) -0.003(4) -0.010(4) 0.002(4)
C7 0.034(5) 0.038(5) 0.033(4) -0.005(4) 0.007(4) 0.001(4)
C8 0.054(6) 0.037(6) 0.060(6) -0.007(4) 0.006(5) 0.002(4)
C9 0.036(5) 0.040(6) 0.045(5) 0.008(4) 0.007(4) -0.008(4)
C10 0.023(4) 0.023(5) 0.032(4) 0.000(3) -0.010(4) -0.005(4)
C11 0.033(5) 0.039(6) 0.032(5) -0.009(4) -0.009(4) -0.009(4)
C12 0.045(6) 0.031(6) 0.049(6) 0.005(4) -0.023(5) -0.002(4)
C13 0.048(6) 0.057(7) 0.030(5) 0.009(4) -0.012(4) -0.022(5)
C14 0.039(5) 0.060(7) 0.031(5) 0.001(4) -0.004(4) -0.015(5)
C15 0.032(5) 0.045(6) 0.021(4) -0.006(4) -0.011(4) -0.007(4)
C16 0.049(6) 0.041(6) 0.054(5) -0.007(4) -0.010(5) 0.019(4)
C17 0.069(7) 0.084(8) 0.039(5) 0.019(5) -0.016(5) -0.015(6)
C18 0.046(5) 0.054(6) 0.038(5) -0.010(4) 0.007(4) 0.010(5)
C19 0.030(4) 0.038(6) 0.023(4) -0.003(3) -0.006(4) -0.001(3)
C20 0.036(5) 0.034(5) 0.035(4) -0.003(4) -0.005(4) -0.007(5)
C21 0.039(5) 0.039(6) 0.043(5) 0.001(4) 0.005(4) -0.002(4)
C22 0.022(5) 0.044(6) 0.061(6) 0.006(5) -0.012(5) -0.003(4)
C23 0.044(6) 0.032(6) 0.042(5) -0.001(4) -0.014(5) -0.010(4)
C24 0.040(5) 0.019(5) 0.035(4) 0.004(4) -0.009(4) 0.000(4)
C25 0.036(5) 0.054(7) 0.054(5) -0.012(4) 0.007(4) 0.005(4)
C26 0.045(6) 0.066(7) 0.084(7) 0.010(5) -0.004(5) -0.022(5)
C27 0.066(6) 0.046(6) 0.039(5) -0.017(4) 0.003(5) -0.019(5)
C28 0.019(4) 0.027(5) 0.033(4) 0.001(4) -0.013(4) -0.001(4)
C29 0.040(6) 0.043(7) 0.046(5) 0.014(4) -0.013(5) -0.003(5)
C30 0.047(6) 0.037(7) 0.071(7) 0.011(5) -0.022(5) -0.018(5)
C31 0.047(6) 0.035(7) 0.063(6) -0.007(5) -0.020(5) 0.007(5)
C32 0.057(6) 0.034(6) 0.047(5) -0.006(4) -0.010(5) 0.013(5)
C33 0.037(5) 0.034(6) 0.026(4) -0.004(4) -0.008(4) 0.002(4)
C34 0.054(6) 0.057(7) 0.074(7) 0.022(5) 0.007(6) -0.015(5)
C35 0.102(9) 0.040(7) 0.127(9) -0.021(6) -0.026(8) 0.009(6)
C36 0.043(5) 0.050(6) 0.034(5) -0.007(4) 0.002(4) 0.019(4)
C37 0.029(5) 0.034(6) 0.029(4) -0.003(4) -0.002(4) -0.002(4)
C38 0.031(5) 0.040(6) 0.035(5) -0.009(4) -0.001(4) -0.006(4)
C39 0.037(5) 0.042(6) 0.029(4) -0.004(4) 0.000(4) 0.007(4)
C40 0.046(6) 0.035(6) 0.050(6) -0.015(4) -0.018(5) 0.006(4)
C41 0.041(5) 0.031(6) 0.049(5) 0.003(4) -0.014(5) 0.000(4)
C42 0.028(5) 0.035(6) 0.035(5) -0.009(4) 0.004(4) 0.003(4)
C43 0.034(5) 0.023(5) 0.030(4) -0.002(3) -0.005(4) 0.007(4)
C44 0.038(5) 0.044(6) 0.045(5) -0.005(4) -0.004(5) -0.011(4)
C45 0.031(5) 0.053(7) 0.064(6) -0.003(5) 0.007(5) -0.009(4)
C46 0.050(6) 0.065(7) 0.057(6) 0.012(5) 0.015(5) 0.017(5)
C47 0.053(6) 0.065(7) 0.034(5) 0.004(4) 0.008(5) 0.018(5)
C48 0.039(5) 0.037(6) 0.043(5) -0.005(4) 0.004(4) 0.012(4)
C49 0.033(5) 0.034(6) 0.035(4) 0.014(3) -0.009(4) 0.001(4)
C50 0.025(4) 0.048(7) 0.025(4) 0.010(4) -0.001(3) 0.004(4)
C51 0.034(5) 0.027(5) 0.037(5) -0.003(4) -0.003(4) -0.003(4)
C52 0.048(5) 0.033(5) 0.035(4) -0.001(4) 0.003(4) 0.012(5)
C53 0.056(6) 0.053(6) 0.046(5) 0.001(4) 0.017(5) 0.027(5)
C54 0.058(6) 0.049(7) 0.035(5) 0.000(4) 0.022(5) 0.006(5)
C55 0.051(6) 0.077(7) 0.032(5) 0.021(5) 0.003(5) 0.013(5)
C56 0.031(5) 0.062(7) 0.041(5) 0.017(4) -0.001(4) 0.010(4)
C57 0.040(5) 0.019(5) 0.039(5) 0.001(4) -0.015(4) 0.005(4)
C58 0.044(6) 0.047(7) 0.040(5) -0.010(4) -0.009(5) 0.012(5)
C59 0.058(7) 0.056(8) 0.044(6) -0.004(5) -0.005(5) 0.016(6)
C60 0.088(8) 0.040(7) 0.041(6) -0.014(5) -0.020(6) 0.023(6)
C61 0.080(8) 0.038(7) 0.042(6) 0.013(4) -0.024(5) -0.006(5)
C62 0.050(6) 0.035(6) 0.040(5) 0.001(4) -0.009(4) 0.007(5)
O1 0.062(4) 0.057(5) 0.047(4) 0.004(3) 0.005(3) -0.004(3)
C101 0.058(7) 0.100(9) 0.061(7) -0.011(6) 0.005(6) -0.023(6)
C102 0.068(7) 0.070(8) 0.061(6) -0.004(5) 0.002(6) 0.004(6)
C103 0.076(8) 0.067(8) 0.081(8) -0.007(6) 0.014(6) -0.014(6)
C104 0.083(9) 0.138(11) 0.108(9) 0.062(8) 0.011(8) -0.025(8)
O2 0.123(8) 0.161(9) 0.097(7) 0.013(6) -0.007(6) 0.001(6)
C201 0.124(13) 0.187(15) 0.071(9) 0.011(9) -0.009(9) 0.012(11)
C202 0.118(12) 0.176(16) 0.145(13) 0.033(10) -0.023(11) -0.013(11)
C203 0.087(11) 0.29(2) 0.131(13) 0.005(13) -0.019(11) 0.037(12)
C204 0.24(2) 0.257(19) 0.062(9) -0.006(10) 0.009(11) 0.032(15)

loop_
_atom_type_symbol
_atom_type_description
_atom_type_scat_dispersion_real
_atom_type_scat_dispersion_imag
_atom_type_scat_source
Pt Pt -1.7033 8.3905 'International Tables Vol C Tables 4.2.6.8 and 6.1.1.4'
P P 0.1023 0.0942 'International Tables Vol C Tables 4.2.6.8 and 6.1.1.4'
O O 0.0106 0.006 'International Tables Vol C Tables 4.2.6.8 and 6.1.1.4'
C C 0.0033 0.0016 'International Tables Vol C Tables 4.2.6.8 and 6.1.1.4'
H H 0 0 'International Tables Vol C Tables 4.2.6.8 and 6.1.1.4'

loop_
_geom_angle_atom_site_label_1
_geom_angle_atom_site_label_2
_geom_angle_atom_site_label_3
_geom_angle
_geom_angle_site_symmetry_1
_geom_angle_site_symmetry_3
_geom_angle_publ_flag
P5 Pt1 P6 84.45(7) . . ?
P5 Pt1 P4 170.18(7) . . ?
P6 Pt1 P4 93.84(7) . . ?
P5 Pt1 P1 93.57(7) . . ?
P6 Pt1 P1 169.98(7) . . ?
P4 Pt1 P1 89.74(7) . . ?
C1 P1 P2 92.8(2) . . ?
C1 P1 Pt1 113.4(2) . . ?
P2 P1 Pt1 110.39(10) . . ?
C10 P2 P3 109.3(2) . . ?
C10 P2 P1 98.3(2) . . ?
P3 P2 P1 94.27(10) . . ?
C19 P3 P2 107.0(2) . . ?
C19 P3 P4 98.5(2) . . ?
P2 P3 P4 94.30(10) . . ?
C28 P4 P3 91.6(2) . . ?
C28 P4 Pt1 117.1(2) . . ?
P3 P4 Pt1 111.91(10) . . ?
C43 P5 C37 105.9(3) . . ?
C43 P5 C49 102.0(3) . . ?
C37 P5 C49 101.0(3) . . ?
C43 P5 Pt1 114.0(2) . . ?
C37 P5 Pt1 122.6(2) . . ?
C49 P5 Pt1 108.7(2) . . ?
C51 P6 C57 108.8(4) . . ?
C51 P6 C50 101.8(3) . . ?
C57 P6 C50 102.5(3) . . ?
C51 P6 Pt1 112.7(3) . . ?
C57 P6 Pt1 122.3(2) . . ?
C50 P6 Pt1 106.2(2) . . ?
C2 C1 C6 119.4(7) . . ?
C2 C1 P1 124.0(6) . . ?
C6 C1 P1 116.2(6) . . ?
C3 C2 C1 119.2(6) . . ?
C3 C2 C7 118.1(6) . . ?
C1 C2 C7 122.8(7) . . ?
C2 C3 C4 122.7(7) . . ?
C5 C4 C3 117.0(8) . . ?
C5 C4 C8 122.8(7) . . ?
C3 C4 C8 120.2(7) . . ?
C4 C5 C6 123.3(7) . . ?
C5 C6 C1 118.4(7) . . ?
C5 C6 C9 118.4(7) . . ?
C1 C6 C9 123.2(7) . . ?
C15 C10 C11 118.8(6) . . ?
C15 C10 P2 128.4(6) . . ?
C11 C10 P2 112.5(5) . . ?
C12 C11 C10 118.6(7) . . ?
C12 C11 C16 117.4(7) . . ?
C10 C11 C16 123.9(7) . . ?
C13 C12 C11 121.6(8) . . ?
C12 C13 C14 118.6(7) . . ?
C12 C13 C17 119.2(9) . . ?
C14 C13 C17 122.2(9) . . ?
C15 C14 C13 122.8(8) . . ?
C14 C15 C10 119.4(8) . . ?
C14 C15 C18 117.1(7) . . ?
C10 C15 C18 123.5(7) . . ?
C20 C19 C24 117.7(7) . . ?
C20 C19 P3 128.0(5) . . ?
C24 C19 P3 114.1(5) . . ?
C21 C20 C19 120.4(7) . . ?
C21 C20 C25 115.6(7) . . ?
C19 C20 C25 124.0(6) . . ?
C22 C21 C20 122.6(8) . . ?
C23 C22 C21 116.1(7) . . ?
C23 C22 C26 123.4(8) . . ?
C21 C22 C26 120.5(8) . . ?
C22 C23 C24 124.6(7) . . ?
C23 C24 C19 118.8(7) . . ?
C23 C24 C27 118.6(7) . . ?
C19 C24 C27 122.7(7) . . ?
C29 C28 C33 119.0(7) . . ?
C29 C28 P4 118.3(6) . . ?
C33 C28 P4 122.4(6) . . ?
C28 C29 C30 119.7(8) . . ?
C28 C29 C34 120.6(8) . . ?
C30 C29 C34 119.6(8) . . ?
C31 C30 C29 121.9(8) . . ?
C32 C31 C30 117.4(9) . . ?
C32 C31 C35 123.5(9) . . ?
C30 C31 C35 119.2(9) . . ?
C31 C32 C33 123.9(9) . . ?
C32 C33 C28 118.0(7) . . ?
C32 C33 C36 117.4(7) . . ?
C28 C33 C36 124.5(7) . . ?
C38 C37 C42 118.8(7) . . ?
C38 C37 P5 119.2(6) . . ?
C42 C37 P5 122.0(6) . . ?
C39 C38 C37 121.4(7) . . ?
C38 C39 C40 119.5(8) . . ?
C39 C40 C41 120.4(8) . . ?
C42 C41 C40 119.7(8) . . ?
C41 C42 C37 120.1(8) . . ?
C48 C43 C44 117.9(7) . . ?
C48 C43 P5 120.1(6) . . ?
C44 C43 P5 121.9(6) . . ?
C45 C44 C43 120.3(7) . . ?
C44 C45 C46 121.0(8) . . ?
C45 C46 C47 119.8(8) . . ?
C48 C47 C46 119.0(8) . . ?
C47 C48 C43 121.9(8) . . ?
C50 C49 P5 107.2(5) . . ?
C49 C50 P6 108.5(5) . . ?
C52 C51 C56 116.9(7) . . ?
C52 C51 P6 120.8(6) . . ?
C56 C51 P6 122.0(6) . . ?
C51 C52 C53 121.9(7) . . ?
C54 C53 C52 119.8(7) . . ?
C55 C54 C53 119.9(7) . . ?
C54 C55 C56 120.3(7) . . ?
C55 C56 C51 121.1(7) . . ?
C58 C57 C62 119.5(8) . . ?
C58 C57 P6 119.6(6) . . ?
C62 C57 P6 120.7(7) . . ?
C59 C58 C57 120.7(8) . . ?
C60 C59 C58 120.5(9) . . ?
C59 C60 C61 121.1(9) . . ?
C60 C61 C62 119.7(9) . . ?
C57 C62 C61 118.6(8) . . ?
C103 O1 C101 111.1(7) . . ?
O1 C101 C102 107.9(7) . . ?
O1 C103 C104 110.6(8) . . ?
C201 O2 C203 107.6(10) . . ?
O2 C201 C202 103.7(11) . . ?
O2 C203 C204 103.5(11) . . ?

loop_
_geom_bond_atom_site_label_1
_geom_bond_atom_site_label_2
_geom_bond_distance
_geom_bond_site_symmetry_2
_geom_bond_publ_flag
Pt1 P5 2.308(2) . ?
Pt1 P6 2.310(2) . ?
Pt1 P4 2.338(2) . ?
Pt1 P1 2.3465(19) . ?
P1 C1 1.869(7) . ?
P1 P2 2.214(3) . ?
P2 C10 1.874(7) . ?
P2 P3 2.195(3) . ?
P3 C19 1.854(7) . ?
P3 P4 2.236(3) . ?
P4 C28 1.858(7) . ?
P5 C43 1.806(7) . ?
P5 C37 1.839(7) . ?
P5 C49 1.854(6) . ?
P6 C51 1.816(7) . ?
P6 C57 1.827(8) . ?
P6 C50 1.854(7) . ?
C1 C2 1.402(9) . ?
C1 C6 1.416(10) . ?
C2 C3 1.385(9) . ?
C2 C7 1.510(9) . ?
C3 C4 1.392(10) . ?
C4 C5 1.374(9) . ?
C4 C8 1.519(10) . ?
C5 C6 1.392(9) . ?
C6 C9 1.515(9) . ?
C10 C15 1.412(9) . ?
C10 C11 1.424(9) . ?
C11 C12 1.417(10) . ?
C11 C16 1.506(9) . ?
C12 C13 1.371(10) . ?
C13 C14 1.381(11) . ?
C13 C17 1.519(10) . ?
C14 C15 1.378(10) . ?
C15 C18 1.481(10) . ?
C19 C20 1.398(9) . ?
C19 C24 1.417(9) . ?
C20 C21 1.398(9) . ?
C20 C25 1.519(9) . ?
C21 C22 1.378(10) . ?
C22 C23 1.371(10) . ?
C22 C26 1.505(10) . ?
C23 C24 1.385(10) . ?
C24 C27 1.511(9) . ?
C28 C29 1.400(10) . ?
C28 C33 1.420(9) . ?
C29 C30 1.400(11) . ?
C29 C34 1.511(10) . ?
C30 C31 1.384(11) . ?
C31 C32 1.367(11) . ?
C31 C35 1.533(11) . ?
C32 C33 1.394(10) . ?
C33 C36 1.489(10) . ?
C37 C38 1.379(9) . ?
C37 C42 1.391(9) . ?
C38 C39 1.367(9) . ?
C39 C40 1.375(10) . ?
C40 C41 1.381(10) . ?
C41 C42 1.381(9) . ?
C43 C48 1.390(9) . ?
C43 C44 1.400(9) . ?
C44 C45 1.372(9) . ?
C45 C46 1.375(10) . ?
C46 C47 1.392(11) . ?
C47 C48 1.378(9) . ?
C49 C50 1.524(9) . ?
C51 C52 1.357(9) . ?
C51 C56 1.407(9) . ?
C52 C53 1.382(9) . ?
C53 C54 1.374(10) . ?
C54 C55 1.349(10) . ?
C55 C56 1.377(10) . ?
C57 C58 1.384(10) . ?
C57 C62 1.403(10) . ?
C58 C59 1.375(10) . ?
C59 C60 1.355(12) . ?
C60 C61 1.376(11) . ?
C61 C62 1.415(10) . ?
O1 C103 1.411(9) . ?
O1 C101 1.414(9) . ?
C101 C102 1.476(10) . ?
C103 C104 1.488(11) . ?
O2 C201 1.486(11) . ?
O2 C203 1.522(13) . ?
C201 C202 1.561(14) . ?
C203 C204 1.585(15) . ?
